data_4322957
loop_
_publ_author_name
'Vladimir N. Ikorskii'
'Victor I. Ovcharenko'
'Yurii G. Shvedenkov'
'Galina V. Romanenko'
'Sergei V. Fokin'
'Renad Z. Sagdeev'

_publ_section_title
;
 Molecular Magnets Based on Nickel(II) Complexes with 3-Imidazoline
 Nitroxides and Alcohols
;
_journal_name_full 'Inorganic Chemistry'
_journal_page_first 4360
_journal_page_last 4367
_journal_paper_doi 10.1021/ic9801847
_journal_volume 37
_journal_year 1998
_chemical_formula_sum 'C22 H34 F6 N4 Ni O6'
_chemical_formula_weight 623.24
_chemical_name_systematic
;
 ?
;
_space_group_IT_number 14
_symmetry_cell_setting monoclinic
_symmetry_space_group_name_Hall '-P 2ybc'
_symmetry_space_group_name_H-M 'P 1 21/c 1'
_atom_sites_solution_hydrogens geom
_atom_sites_solution_primary direct
_atom_sites_solution_secondary difmap
_audit_creation_method SHELXL-97
_cell_angle_alpha 90.00
_cell_angle_beta 118.84(1)
_cell_angle_gamma 90.00
_cell_formula_units_Z 2
_cell_length_a 8.929(2)
_cell_length_b 15.773(3)
_cell_length_c 11.518(2)
_cell_measurement_temperature 293(2)
_cell_volume 1421.0(5)
_computing_structure_refinement 'SHELXL-76 (Sheldrick, 1997)'
_computing_structure_solution 'SHELXS-86 (Sheldrick, 1990)'
_diffrn_ambient_temperature 293(2)
_diffrn_measured_fraction_theta_full 0.910
_diffrn_measured_fraction_theta_max 0.910
_diffrn_radiation_monochromator graphite
_diffrn_radiation_source 'fine-focus sealed tube'
_diffrn_radiation_type MoK\a
_diffrn_radiation_wavelength 0.71069
_diffrn_reflns_av_R_equivalents 0.0473
_diffrn_reflns_av_sigmaI/netI 0.0578
_diffrn_reflns_limit_h_max 9
_diffrn_reflns_limit_h_min 0
_diffrn_reflns_limit_k_max 18
_diffrn_reflns_limit_k_min -18
_diffrn_reflns_limit_l_max 11
_diffrn_reflns_limit_l_min -13
_diffrn_reflns_number 5082
_diffrn_reflns_theta_full 25.32
_diffrn_reflns_theta_max 25.32
_diffrn_reflns_theta_min 2.40
_exptl_absorpt_coefficient_mu 0.764
_exptl_crystal_colour green
_exptl_crystal_density_diffrn 1.457
_exptl_crystal_density_method 'not measured'
_exptl_crystal_F_000 648
_refine_diff_density_max 0.361
_refine_diff_density_min -0.303
_refine_diff_density_rms 0.074
_refine_ls_extinction_coef 0.0020(14)
_refine_ls_extinction_expression Fc^*^=kFc[1+0.001xFc^2^\l^3^/sin(2\q)]^-1/4^
_refine_ls_extinction_method SHELXL
_refine_ls_goodness_of_fit_ref 1.069
_refine_ls_hydrogen_treatment mixed
_refine_ls_matrix_type full
_refine_ls_number_parameters 247
_refine_ls_number_reflns 2452
_refine_ls_number_restraints 0
_refine_ls_restrained_S_all 1.069
_refine_ls_R_factor_all 0.0932
_refine_ls_R_factor_gt 0.0496
_refine_ls_shift/su_max 0.095
_refine_ls_shift/su_mean 0.007
_refine_ls_structure_factor_coef Fsqd
_refine_ls_weighting_details 'w=1/[\s^2^(Fo^2^)+(0.0626P)^2^+3.2911P] where P=(Fo^2^+2Fc^2^)/3'
_refine_ls_weighting_scheme calc
_refine_ls_wR_factor_gt 0.1312
_refine_ls_wR_factor_ref 0.1506
_reflns_number_gt 1641
_reflns_number_total 2452
_reflns_threshold_expression >2sigma(I)
_cod_data_source_file ic9801847_1.cif
_cod_data_source_block NiL2(CH3OH)2
_cod_depositor_comments
;
The following automatic conversions were performed:

'_geom_bond_publ_flag' value 'Y' changed to 'y' according to the
built-in table from CIF Core dictionary named 'cif_core.dic' version
2.4.1 from 2010-06-29 (4 times).

'_geom_angle_publ_flag' value 'Y'
changed to 'y' according to the built-in table from CIF Core
dictionary named 'cif_core.dic' version 2.4.1 from 2010-06-29 (9
times).

Automatic conversion script
Id: cif_fix_values 1673 2011-04-08 12:14:43Z adriana 

The following automatic conversions were performed:

'_refine_ls_weighting_scheme' value 'calc
w=1/[\s^2^(Fo^2^)+(0.0626P)^2^+3.2911P] where P=(Fo^2^+2Fc^2^)/3' was
changed to 'calc'. New tag '_refine_ls_weighting_details' was
created. The value of the new tag was set to
'w=1/[\s^2^(Fo^2^)+(0.0626P)^2^+3.2911P] where P=(Fo^2^+2Fc^2^)/3'.

Automatic conversion script
Id: cif_fix_values 3143 2015-03-26 13:38:13Z robertas 
;
_cod_database_code 4322957

loop_
_symmetry_equiv_pos_as_xyz
'x, y, z'
'-x, y+1/2, -z+1/2'
'-x, -y, -z'
'x, -y-1/2, z-1/2'

loop_
_atom_site_label
_atom_site_type_symbol
_atom_site_fract_x
_atom_site_fract_y
_atom_site_fract_z
_atom_site_U_iso_or_equiv
_atom_site_adp_type
_atom_site_occupancy
_atom_site_calc_flag
_atom_site_refinement_flags
_atom_site_disorder_assembly
_atom_site_disorder_group
Ni Ni 0.0000 0.0000 0.0000 0.031(2) Uani 1 d S . .
O1 O 0.2364(4) -0.0145(2) 0.1505(2) 0.040(2) Uani 1 d . . .
C1 C 0.3432(6) -0.0711(2) 0.1671(3) 0.035(2) Uani 1 d . . .
C11 C 0.5094(7) -0.0622(3) 0.2969(4) 0.047(3) Uani 1 d . . .
F1 F 0.6220(4) -0.1232(2) 0.3225(2) 0.067(2) Uani 1 d . . .
F2 F 0.4807(4) -0.0591(2) 0.3987(2) 0.081(2) Uani 1 d . . .
F3 F 0.5882(4) 0.0087(2) 0.3002(3) 0.082(2) Uani 1 d . . .
C2 C 0.3294(6) -0.1360(2) 0.0856(3) 0.040(2) Uani 1 d . . .
H2 H 0.4096(40) -0.1690(18) 0.1081(26) 0.029(8) Uiso 1 d . . .
C3 C 0.1830(6) -0.1503(2) -0.0401(3) 0.038(2) Uani 1 d . . .
C4 C 0.1872(7) -0.2228(2) -0.1241(4) 0.044(3) Uani 1 d . . .
C41 C 0.3298(8) -0.2154(3) -0.1573(5) 0.071(4) Uani 1 d . . .
H411 H 0.2961(55) -0.2446(27) -0.2295(39) 0.081(14) Uiso 1 d . . .
H412 H 0.5627(58) -0.2236(27) -0.0840(41) 0.090(15) Uiso 1 d . . .
H413 H 0.3423(54) -0.1545(27) -0.1894(38) 0.082(14) Uiso 1 d . . .
C42 C 0.1861(7) -0.3092(3) -0.0643(4) 0.067(3) Uani 1 d . . .
H421 H 0.3069(55) -0.3133(25) 0.0229(38) 0.078(14) Uiso 1 d . . .
H422 H 0.1702(54) -0.3538(25) 0.1330(38) 0.078(14) Uiso 1 d . . .
H423 H 0.0855(58) -0.3165(27) -0.0437(40) 0.091(15) Uiso 1 d . . .
N11 N 0.0243(5) -0.2080(2) -0.2417(3) 0.050(2) Uani 1 d . . .
O11 O -0.0284(5) -0.2488(2) -0.3503(3) 0.065(2) Uani 1 d . . .
C5 C -0.0732(6) -0.1372(2) -0.2277(3) 0.041(3) Uani 1 d . . .
C51 C -0.1057(6) -0.0720(3) -0.3332(4) 0.054(3) Uani 1 d . . .
H511 H -0.1739(60) -0.1002(28) -0.4257(42) 0.100(16) Uiso 1 d . . .
H512 H -0.1659(57) -0.0219(25) -0.3270(38) 0.086(14) Uiso 1 d . . .
H513 H -0.0078(44) -0.0462(18) -0.3214(28) 0.041(9) Uiso 1 d . . .
C52 C -0.2356(7) -0.1712(3) -0.2372(5) 0.066(4) Uani 1 d . . .
H521 H -0.3017(58) -0.1987(28) -0.3266(42) 0.096(16) Uiso 1 d . . .
H522 H -0.3031(60) -0.1333(29) -0.2334(43) 0.097(16) Uiso 1 d . . .
H523 H -0.2085(60) -0.2085(60) -0.1638(43) 0.099(16) Uiso 1 d . . .
N1 N 0.0469(4) -0.1053(2) -0.0934(2) 0.033(2) Uani 1 d . . .
O01 O 0.0888(5) 0.0822(2) -0.0962(3) 0.060(2) Uani 1 d . . .
H01 H 0.0601(47) 0.1262(22) -0.1077(32) 0.053(11) Uiso 1 d . . .
C01 C 0.2526(11) 0.0795(4) -0.0873(6) 0.105(5) Uani 1 d . . .
H011 H 0.2568(55) 0.0196(28) -0.1242(39) 0.086(14) Uiso 1 d . . .
H012 H 0.2425(66) 0.1061(33) -0.1571(48) 0.120(18) Uiso 1 d . . .
H013 H 0.3027(70) 0.1070(33) -0.0059(51) 0.177(20) Uiso 1 d . . .

loop_
_atom_site_aniso_label
_atom_site_aniso_U_11
_atom_site_aniso_U_22
_atom_site_aniso_U_33
_atom_site_aniso_U_23
_atom_site_aniso_U_13
_atom_site_aniso_U_12
Ni 0.0380(6) 0.0266(2) 0.0298(2) -0.0027(2) 0.0133(3) 0.0002(3)
O1 0.0396(22) 0.0416(14) 0.0396(12) -0.0097(10) 0.0099(13) 0.0080(14)
C1 0.0307(33) 0.0411(19) 0.0332(16) 0.0019(14) 0.0153(17) 0.0010(20)
C11 0.0480(39) 0.0524(23) 0.0407(19) -0.0052(17) 0.0130(21) 0.0057(26)
F1 0.0564(22) 0.0921(20) 0.0528(14) -0.0091(13) 0.0053(14) 0.0297(18)
F2 0.0641(23) 0.1447(28) 0.0346(11) -0.0172(14) 0.0148(13) 0.0179(20)
F3 0.0615(25) 0.0788(20) 0.1051(22) -0.0022(2) -0.0013(18) -0.0217(19)
C2 0.0467(36) 0.0375(18) 0.0351(16) 0.0012(14) 0.0189(19) 0.0106(20)
C3 0.0483(35) 0.0274(15) 0.0382(17) -0.0015(13) 0.0234(20) -0.0001(19)
C4 0.0443(40) 0.0405(19) 0.0460(20) -0.0087(15) 0.0227(22) 0.0045(21)
C41 0.0765(52) 0.0739(32) 0.0635(27) -0.0260(23) 0.0348(31) 0.0038(32)
C42 0.0944(47) 0.0375(21) 0.0685(27) -0.0038(19) 0.0280(29) 0.0064(26)
N11 0.0604(31) 0.0437(17) 0.0460(16) -0.0174(14) 0.0152(18) 0.0057(19)
O11 0.0912(29) 0.0519(17) 0.0520(16) 0.0284(13) 0.0144(17) -0.0054(19)
C5 0.0432(39) 0.0375(18) 0.0422(18) -0.0148(15) 0.0104(20) 0.000(22)
C51 0.0675(41) 0.0548(24) 0.0385(24) -0.0090(17) 0.0112(22) 0.0103(25)
C52 0.0489(45) 0.0610(28) 0.0867(34) -0.0321(25) 0.0103(29) -0.0046(31)
N1 0.0379(26) 0.0294(13) 0.0305(13) -0.0041(11) 0.0113(14) -0.0011(16)
O01 0.0694(31) 0.0402(14) 0.0708(18) 0.0089(13) 0.0453(20) 0.0039(18)
C01 0.1035(66) 0.0739(36) 0.1368(53) 0.0110(34) 0.0993(50) 0.0050(41)

loop_
_atom_type_symbol
_atom_type_description
_atom_type_scat_dispersion_real
_atom_type_scat_dispersion_imag
_atom_type_scat_source
C C 0.0033 0.0016 'International Tables Vol C Tables 4.2.6.8 and 6.1.1.4'
H H 0.0000 0.0000 'International Tables Vol C Tables 4.2.6.8 and 6.1.1.4'
N N 0.0061 0.0033 'International Tables Vol C Tables 4.2.6.8 and 6.1.1.4'
O O 0.0106 0.0060 'International Tables Vol C Tables 4.2.6.8 and 6.1.1.4'
F F 0.0171 0.0103 'International Tables Vol C Tables 4.2.6.8 and 6.1.1.4'
Ni Ni 0.3393 1.1124 'International Tables Vol C Tables 4.2.6.8 and 6.1.1.4'

loop_
_geom_angle_atom_site_label_1
_geom_angle_atom_site_label_2
_geom_angle_atom_site_label_3
_geom_angle
_geom_angle_site_symmetry_1
_geom_angle_site_symmetry_3
_geom_angle_publ_flag
O1 Ni O1 180.000(1) . 3 ?
O1 Ni O01 88.92(13) . 3 ?
O1 Ni O01 91.08(13) 3 3 ?
O1 Ni O01 91.08(13) . . y
O1 Ni O01 88.92(13) 3 . ?
O01 Ni O01 180.000(2) 3 . ?
O1 Ni N1 88.05(11) . 3 ?
O1 Ni N1 90.8(8) 3 3 ?
O01 Ni N1 90.08(14) 3 3 ?
O01 Ni N1 89.92(14) . 3 ?
O1 Ni N1 88.05(11) . . y
O1 Ni N1 91.95(11) 3 . ?
O01 Ni N1 89.92(14) 3 . ?
O01 Ni N1 90.08(14) . . y
N1 Ni N1 180.000(2) 3 . ?
C1 O1 Ni 128.5(3) . . ?
O1 C1 C2 128.7(3) . . ?
O1 C1 C11 113.2(3) . . ?
C2 C1 C11 118.1(3) . . ?
F3 C11 F2 105.9(3) . . ?
F3 C11 F1 106.0(4) . . ?
F2 C11 F1 106.4(3) . . ?
F3 C11 C1 111.2(3) . . ?
F2 C11 C1 111.2(4) . . ?
F1 C11 C1 115.4(3) . . ?
C1 C2 C3 123.8(3) . . ?
C1 C2 H2 119(2) . . ?
C3 C2 H2 117(2) . . ?
N1 C3 C2 126.4(3) . . ?
N1 C3 C4 115.1(3) . . ?
C2 C3 C4 118.5(3) . . ?
N11 C4 C41 110.0(4) . . ?
N11 C4 C3 98.8(3) . . ?
C41 C4 C3 113.0(4) . . ?
N11 C4 C42 110.0(3) . . ?
C41 C4 C42 112.0(4) . . ?
C3 C4 C42 112.3(4) . . ?
C4 C41 H411 105(4) . . ?
C4 C41 H412 113(4) . . ?
H411 C41 H412 122(4) . . ?
C4 C41 H413 114(3) . . ?
H411 C41 H413 101(4) . . ?
H412 C41 H413 102(3) . . ?
C4 C42 H421 105(2) . . ?
C4 C42 H422 107(3) . . ?
H421 C42 H422 113(3) . . ?
C4 C42 H423 113(3) . . ?
H421 C42 H423 112(4) . . ?
H422 C42 H423 107(4) . . ?
O11 N11 C4 124.3(3) . . y
O11 N11 C5 122.1(3) . . y
C4 N11 C5 113.5(3) . . y
N11 C5 N1 101.7(3) . . ?
N11 C5 C52 108.8(3) . . ?
N1 C5 C52 112.6(3) . . ?
N11 C5 C51 108.8(3) . . ?
N1 C5 C51 111.7(3) . . ?
C52 C5 C51 112.4(4) . . ?
C5 C51 H511 109(3) . . ?
C5 C51 H512 113(3) . . ?
H511 C51 H512 111(4) . . ?
C5 C51 H513 113(3) . . ?
H511 C51 H513 113(4) . . ?
H512 C51 H513 98(4) . . ?
C5 C52 H521 107(3) . . ?
C5 C52 H522 115(4) . . ?
H521 C52 H522 106(4) . . ?
C5 C52 H523 109(4) . . ?
H521 C52 H523 114(4) . . ?
H522 C52 H523 105(5) . . ?
C3 N1 C5 110.7(3) . . ?
C3 N1 Ni 124.3(3) . . ?
C5 N1 Ni 125.0(2) . . ?
C01 O01 Ni 125.8(5) . . y
C01 O01 H01 108(4) . . y
Ni O01 H01 120(4) . . y
O01 C01 H011 104(3) . . ?
O01 C01 H012 116(4) . . ?
H011 C01 H012 94(4) . . ?
O01 C01 H013 92(4) . . ?
H011 C01 H013 138(5) . . ?
H012 C01 H013 119(6) . . ?

loop_
_geom_bond_atom_site_label_1
_geom_bond_atom_site_label_2
_geom_bond_distance
_geom_bond_site_symmetry_2
_geom_bond_publ_flag
Ni O1 1.996(3) . y
Ni O1 1.996(3) 3 ?
Ni O01 2.094(4) 3 ?
Ni O01 2.094(4) . y
Ni N1 2.127(3) 3 ?
Ni N1 2.127(3) . y
O1 C1 1.252(6) . ?
C1 C2 1.354(5) . ?
C1 C11 1.522(5) . ?
C11 F3 1.320(6) . ?
C11 F2 1.316(7) . ?
C11 F1 1.318(6) . ?
C2 C3 1.425(4) . ?
C2 H2 0.82(3) . ?
C3 N1 1.280(5) . ?
C3 C4 1.510(6) . ?
C4 N11 1.451(5) . ?
C4 C41 1.500(10) . ?
C4 C42 1.529(6) . ?
C41 H411 0.87(4) . ?
C41 H412 0.93(4) . ?
C41 H413 1.05(4) . ?
C42 H421 1.06(3) . ?
C42 H422 1.01(4) . ?
C42 H423 1.04(6) . ?
N11 O11 1.278(5) . y
N11 C5 1.472(6) . ?
C5 N1 1.482(4) . ?
C5 C52 1.500(8) . ?
C5 C51 1.509(6) . ?
C51 H511 1.04(4) . ?
C51 H512 0.98(5) . ?
C51 H513 0.92(4) . ?
C52 H521 1.01(4) . ?
C52 H522 0.86(6) . ?
C52 H523 0.96(5) . ?
O01 C01 1.417(11) . ?
O01 H01 0.73(4) . ?
C01 H011 1.04(5) . ?
C01 H012 0.87(6) . ?
C01 H013 0.93(5) . ?

loop_
_geom_hbond_atom_site_label_D
_geom_hbond_atom_site_label_H
_geom_hbond_atom_site_label_A
_geom_hbond_distance_DH
_geom_hbond_distance_HA
_geom_hbond_distance_DA
_geom_hbond_angle_DHA
_geom_hbond_site_symmetry_A
O01 H01 O11 0.73(4) 2.02(3) 2.730(4) 148(4) 2_554
